data_4336244
loop_
_publ_author_name
'Margarita A. Gonzalez'
'Samantha J. Carrington'
'Indranil Chakraborty'
'Marilyn M. Olmstead'
'Pradip K. Mascharak'

_publ_section_title
;
 Photoactivity of Mono- and Dicarbonyl Complexes of Ruthenium(II) Bearing
 an N,N,S-Donor Ligand: Role of Ancillary Ligands on the Capacity of CO
 Photorelease
;
_journal_name_full 'Inorganic Chemistry'
_journal_page_first 11320
_journal_page_last 11331
_journal_paper_doi 10.1021/ic4016004
_journal_volume 52
_journal_year 2013
_chemical_formula_sum 'C39 H35 Cl2 N4 O8 P Ru S'
_chemical_formula_weight 922.71
_chemical_name_systematic
; 
 ? 
;
_space_group_IT_number 2
_symmetry_cell_setting triclinic
_symmetry_space_group_name_Hall '-P 1'
_symmetry_space_group_name_H-M 'P -1'
_atom_sites_solution_hydrogens geom
_atom_sites_solution_primary direct
_atom_sites_solution_secondary difmap
_audit_creation_method SHELXL-97
_cell_angle_alpha 79.84(2)
_cell_angle_beta 84.16(2)
_cell_angle_gamma 70.16(2)
_cell_formula_units_Z 2
_cell_length_a 11.4409(18)
_cell_length_b 11.936(2)
_cell_length_c 16.993(3)
_cell_measurement_reflns_used 4592
_cell_measurement_temperature 100(2)
_cell_measurement_theta_max 23.4995
_cell_measurement_theta_min 2.206
_cell_volume 2146.4(7)
_computing_cell_refinement 'SAINT (Bruker, 2012)'
_computing_data_collection 'Apex2 (Bruker, 2012)'
_computing_data_reduction 'SAINT (Bruker, 2012)'
_computing_molecular_graphics 'SHELXL97 (Sheldrick, 2008)'
_computing_publication_material 'SHELXL97 (Sheldrick, 2008)'
_computing_structure_refinement 'SHELXL-97 (Sheldrick, 2008)'
_computing_structure_solution 'SHELXS-97 (Sheldrick, 2008)'
_diffrn_ambient_temperature 100(2)
_diffrn_detector_area_resol_mean 8.3
_diffrn_measured_fraction_theta_full 0.993
_diffrn_measured_fraction_theta_max 0.993
_diffrn_measurement_device_type 'Bruker ApexII'
_diffrn_measurement_method \w
_diffrn_radiation_monochromator graphite
_diffrn_radiation_source 'fine-focus sealed tube'
_diffrn_radiation_type MoK\a
_diffrn_radiation_wavelength 0.71073
_diffrn_reflns_av_R_equivalents 0.0452
_diffrn_reflns_av_sigmaI/netI 0.0665
_diffrn_reflns_limit_h_max 13
_diffrn_reflns_limit_h_min -13
_diffrn_reflns_limit_k_max 14
_diffrn_reflns_limit_k_min -14
_diffrn_reflns_limit_l_max 20
_diffrn_reflns_limit_l_min -20
_diffrn_reflns_number 18828
_diffrn_reflns_theta_full 25.25
_diffrn_reflns_theta_max 25.25
_diffrn_reflns_theta_min 1.84
_exptl_absorpt_coefficient_mu 0.629
_exptl_absorpt_correction_T_max 0.9511
_exptl_absorpt_correction_T_min 0.7511
_exptl_absorpt_correction_type empirical
_exptl_absorpt_process_details SADABS
_exptl_crystal_colour red
_exptl_crystal_density_diffrn 1.428
_exptl_crystal_description plate
_exptl_crystal_F_000 940
_exptl_crystal_size_max 0.08
_exptl_crystal_size_mid 0.07
_exptl_crystal_size_min 0.05
_platon_squeeze_details
;
;
_refine_diff_density_max 1.629
_refine_diff_density_min -0.942
_refine_diff_density_rms 0.141
_refine_ls_extinction_method none
_refine_ls_goodness_of_fit_ref 1.114
_refine_ls_hydrogen_treatment mixed
_refine_ls_matrix_type full
_refine_ls_number_parameters 503
_refine_ls_number_reflns 7713
_refine_ls_number_restraints 30
_refine_ls_restrained_S_all 1.123
_refine_ls_R_factor_all 0.0940
_refine_ls_R_factor_gt 0.0641
_refine_ls_shift/su_max 0.000
_refine_ls_shift/su_mean 0.000
_refine_ls_structure_factor_coef Fsqd
_refine_ls_weighting_details 'calc w=1/[\s^2^(Fo^2^)+(0.1011P)^2^+4.8963P] where P=(Fo^2^+2Fc^2^)/3'
_refine_ls_weighting_scheme calc
_refine_ls_wR_factor_gt 0.1889
_refine_ls_wR_factor_ref 0.2072
_reflns_number_gt 5633
_reflns_number_total 7713
_reflns_threshold_expression >2sigma(I)
_cod_data_source_file ic4016004_si_002_3.cif
_cod_data_source_block 5
_cod_original_cell_volume 2146.4(6)
_cod_database_code 4336244

loop_
_symmetry_equiv_pos_as_xyz
'x, y, z'
'-x, -y, -z'

loop_
_atom_site_label
_atom_site_type_symbol
_atom_site_fract_x
_atom_site_fract_y
_atom_site_fract_z
_atom_site_U_iso_or_equiv
_atom_site_adp_type
_atom_site_occupancy
_atom_site_symmetry_multiplicity
_atom_site_calc_flag
_atom_site_refinement_flags
_atom_site_disorder_assembly
_atom_site_disorder_group
Ru1 Ru 0.63940(5) 0.27717(4) 0.31605(3) 0.03054(19) Uani 1 1 d . . .
S1 S 0.44874(16) 0.24792(15) 0.34404(11) 0.0387(4) Uani 1 1 d . . .
P1 P 0.57818(16) 0.37247(15) 0.18657(11) 0.0350(4) Uani 1 1 d . . .
N1 N 0.7917(5) 0.3461(5) 0.3117(3) 0.0341(12) Uani 1 1 d . . .
N2 N 0.5582(5) 0.4319(4) 0.3616(3) 0.0320(12) Uani 1 1 d . . .
N3 N 0.7045(5) 0.1852(5) 0.4277(3) 0.0376(13) Uani 1 1 d . . .
N4 N 0.7161(5) 0.1144(5) 0.2749(3) 0.0404(14) Uani 1 1 d . . .
C1 C 0.9174(6) 0.2925(6) 0.2960(4) 0.0389(16) Uani 1 1 d . . .
C2 C 0.9658(6) 0.1719(6) 0.2858(5) 0.0462(18) Uani 1 1 d . . .
H2 H 0.9119 0.1254 0.2902 0.055 Uiso 1 1 calc R . .
C3 C 1.0897(7) 0.1200(8) 0.2695(5) 0.058(2) Uani 1 1 d . . .
H3 H 1.1213 0.0373 0.2633 0.069 Uiso 1 1 calc R . .
C4 C 1.1721(7) 0.1877(9) 0.2615(5) 0.063(2) Uani 1 1 d . . .
H4 H 1.2577 0.1514 0.2479 0.076 Uiso 1 1 calc R . .
C5 C 1.1280(7) 0.3036(9) 0.2733(5) 0.059(2) Uani 1 1 d . . .
H5 H 1.1840 0.3479 0.2694 0.071 Uiso 1 1 calc R . .
C6 C 1.0000(6) 0.3610(7) 0.2916(4) 0.0448(17) Uani 1 1 d . . .
C7 C 0.9517(7) 0.4804(7) 0.3068(5) 0.052(2) Uani 1 1 d . . .
H7 H 1.0046 0.5279 0.3027 0.063 Uiso 1 1 calc R . .
C8 C 0.8304(7) 0.5272(7) 0.3271(5) 0.0477(18) Uani 1 1 d . . .
H8 H 0.7976 0.6068 0.3396 0.057 Uiso 1 1 calc R . .
C9 C 0.7529(6) 0.4585(6) 0.3296(4) 0.0388(16) Uani 1 1 d . . .
C10 C 0.6226(6) 0.5018(6) 0.3591(4) 0.0377(15) Uani 1 1 d . . .
H10 H 0.5874 0.5788 0.3758 0.045 Uiso 1 1 calc R . .
C11 C 0.4350(6) 0.4578(6) 0.3964(4) 0.0343(15) Uani 1 1 d . . .
C12 C 0.3728(7) 0.5604(6) 0.4308(4) 0.0440(17) Uani 1 1 d . . .
H12 H 0.4125 0.6182 0.4320 0.053 Uiso 1 1 calc R . .
C13 C 0.2538(7) 0.5789(7) 0.4632(5) 0.0518(19) Uani 1 1 d . . .
H13 H 0.2117 0.6495 0.4865 0.062 Uiso 1 1 calc R . .
C14 C 0.1951(7) 0.4951(7) 0.4620(5) 0.053(2) Uani 1 1 d . . .
H14 H 0.1128 0.5086 0.4842 0.064 Uiso 1 1 calc R . .
C15 C 0.2556(7) 0.3925(7) 0.4287(4) 0.0469(18) Uani 1 1 d . . .
H15 H 0.2158 0.3343 0.4287 0.056 Uiso 1 1 calc R . .
C16 C 0.3743(6) 0.3743(6) 0.3952(4) 0.0391(16) Uani 1 1 d . . .
C17 C 0.4581(8) 0.1242(7) 0.4253(5) 0.059(2) Uani 1 1 d . . .
H17A H 0.3740 0.1257 0.4446 0.089 Uiso 1 1 calc R . .
H17B H 0.5024 0.1327 0.4691 0.089 Uiso 1 1 calc R . .
H17C H 0.5029 0.0476 0.4060 0.089 Uiso 1 1 calc R . .
C18 C 0.6784(6) 0.4577(6) 0.1383(4) 0.0389(16) Uani 1 1 d . . .
C19 C 0.6397(8) 0.5822(7) 0.1184(5) 0.057(2) Uani 1 1 d . . .
H19 H 0.5545 0.6276 0.1263 0.069 Uiso 1 1 calc R . .
C20 C 0.7216(9) 0.6400(8) 0.0879(6) 0.074(3) Uani 1 1 d . . .
H20 H 0.6931 0.7254 0.0750 0.089 Uiso 1 1 calc R . .
C21 C 0.8448(10) 0.5770(10) 0.0755(6) 0.075(3) Uani 1 1 d . . .
H21 H 0.9012 0.6186 0.0541 0.090 Uiso 1 1 calc R . .
C22 C 0.8871(8) 0.4530(9) 0.0940(5) 0.064(2) Uani 1 1 d . . .
H22 H 0.9723 0.4082 0.0855 0.076 Uiso 1 1 calc R . .
C23 C 0.8027(7) 0.3957(7) 0.1252(4) 0.0481(18) Uani 1 1 d . . .
H23 H 0.8312 0.3103 0.1382 0.058 Uiso 1 1 calc R . .
C24 C 0.4175(6) 0.4770(6) 0.1775(4) 0.0417(17) Uani 1 1 d . . .
C25 C 0.3358(7) 0.4574(8) 0.1309(5) 0.056(2) Uani 1 1 d . . .
H25 H 0.3625 0.3924 0.1008 0.067 Uiso 1 1 calc R . .
C26 C 0.2116(8) 0.5368(10) 0.1291(7) 0.079(3) Uani 1 1 d . . .
H26 H 0.1549 0.5247 0.0970 0.095 Uiso 1 1 calc R . .
C27 C 0.1710(9) 0.6302(10) 0.1722(7) 0.082(3) Uani 1 1 d . . .
H27 H 0.0868 0.6814 0.1707 0.098 Uiso 1 1 calc R . .
C28 C 0.2537(8) 0.6498(8) 0.2186(5) 0.064(2) Uani 1 1 d . . .
H28 H 0.2266 0.7146 0.2488 0.076 Uiso 1 1 calc R . .
C29 C 0.3758(7) 0.5741(7) 0.2202(5) 0.0501(19) Uani 1 1 d . . .
H29 H 0.4326 0.5885 0.2510 0.060 Uiso 1 1 calc R . .
C30 C 0.5851(7) 0.2713(6) 0.1157(4) 0.0437(17) Uani 1 1 d . . .
C31 C 0.6339(8) 0.2847(7) 0.0379(5) 0.056(2) Uani 1 1 d . . .
H31 H 0.6695 0.3467 0.0206 0.067 Uiso 1 1 calc R . .
C32 C 0.6320(10) 0.2111(9) -0.0145(5) 0.074(3) Uani 1 1 d . . .
H32 H 0.6647 0.2228 -0.0678 0.088 Uiso 1 1 calc R . .
C33 C 0.5825(11) 0.1199(10) 0.0100(6) 0.084(3) Uani 1 1 d . . .
H33 H 0.5831 0.0672 -0.0260 0.101 Uiso 1 1 calc R . .
C34 C 0.5330(10) 0.1050(9) 0.0853(6) 0.073(3) Uani 1 1 d . . .
H34 H 0.4963 0.0436 0.1013 0.087 Uiso 1 1 calc R . .
C35 C 0.5353(8) 0.1789(7) 0.1394(5) 0.055(2) Uani 1 1 d . . .
H35 H 0.5028 0.1661 0.1926 0.066 Uiso 1 1 calc R . .
C36 C 0.7504(7) 0.1281(6) 0.4836(5) 0.0426(17) Uani 1 1 d . . .
C37 C 0.8085(9) 0.0557(8) 0.5562(5) 0.066(2) Uani 1 1 d . . .
H37A H 0.8545 -0.0265 0.5459 0.098 Uiso 1 1 calc R . .
H37B H 0.7443 0.0535 0.5987 0.098 Uiso 1 1 calc R . .
H37C H 0.8659 0.0911 0.5729 0.098 Uiso 1 1 calc R . .
C38 C 0.7473(7) 0.0225(7) 0.2552(5) 0.0481(18) Uani 1 1 d . . .
C39 C 0.7882(10) -0.0944(8) 0.2277(6) 0.084(3) Uani 1 1 d . . .
H39A H 0.7311 -0.1385 0.2501 0.125 Uiso 1 1 calc R . .
H39B H 0.8723 -0.1406 0.2453 0.125 Uiso 1 1 calc R . .
H39C H 0.7885 -0.0825 0.1691 0.125 Uiso 1 1 calc R . .
Cl1 Cl 0.9148(2) -0.19567(18) 0.42630(15) 0.0633(6) Uani 1 1 d D . .
O1 O 0.9414(10) -0.2961(7) 0.3898(7) 0.152(4) Uani 1 1 d D . .
O2 O 0.7858(7) -0.1395(9) 0.4359(6) 0.135(4) Uani 1 1 d D . .
O3 O 0.9595(9) -0.1076(8) 0.3804(6) 0.133(4) Uani 1 1 d D . .
O4 O 0.9660(8) -0.2309(7) 0.5015(4) 0.106(3) Uani 1 1 d D . .
Cl2 Cl 0.4734(4) -0.1481(4) 0.2894(3) 0.0547(11) Uiso 0.50 1 d PD A 1
O5 O 0.5044(17) -0.0430(13) 0.2802(11) 0.097(6) Uiso 0.50 1 d PD A 1
O6 O 0.5697(12) -0.2361(12) 0.2595(10) 0.091(5) Uiso 0.50 1 d PD A 1
O7 O 0.3519(13) -0.1408(17) 0.2692(12) 0.125(6) Uiso 0.50 1 d PD A 1
O8 O 0.4826(16) -0.1938(15) 0.3691(8) 0.115(5) Uiso 0.50 1 d PD A 1
Cl2B Cl 0.4502(5) -0.1361(4) 0.2547(3) 0.0633(12) Uiso 0.50 1 d PD B 2
O5B O 0.408(2) -0.2043(18) 0.3198(11) 0.155(8) Uiso 0.50 1 d PD B 2
O6B O 0.5505(15) -0.2006(16) 0.2140(11) 0.125(7) Uiso 0.50 1 d PD B 2
O7B O 0.4563(14) -0.0285(11) 0.2766(8) 0.064(4) Uiso 0.50 1 d PD B 2
O8B O 0.3710(19) -0.099(2) 0.1957(12) 0.165(9) Uiso 0.50 1 d PD B 2

loop_
_atom_site_aniso_label
_atom_site_aniso_U_11
_atom_site_aniso_U_22
_atom_site_aniso_U_33
_atom_site_aniso_U_23
_atom_site_aniso_U_13
_atom_site_aniso_U_12
Ru1 0.0307(3) 0.0279(3) 0.0349(3) -0.0026(2) -0.0035(2) -0.0125(2)
S1 0.0376(9) 0.0393(9) 0.0457(10) -0.0078(8) 0.0017(8) -0.0215(7)
P1 0.0345(9) 0.0354(9) 0.0364(10) -0.0018(7) -0.0051(8) -0.0138(7)
N1 0.031(3) 0.034(3) 0.037(3) 0.003(2) -0.005(2) -0.013(2)
N2 0.032(3) 0.029(3) 0.038(3) -0.004(2) -0.006(2) -0.013(2)
N3 0.039(3) 0.034(3) 0.039(3) -0.003(3) -0.002(3) -0.012(2)
N4 0.038(3) 0.037(3) 0.045(4) -0.004(3) -0.004(3) -0.012(3)
C1 0.028(3) 0.056(4) 0.034(4) 0.002(3) -0.008(3) -0.018(3)
C2 0.033(4) 0.044(4) 0.059(5) -0.001(3) -0.007(3) -0.011(3)
C3 0.040(4) 0.056(5) 0.070(6) -0.006(4) -0.010(4) -0.006(4)
C4 0.035(4) 0.076(6) 0.072(6) -0.004(5) 0.000(4) -0.014(4)
C5 0.036(4) 0.084(7) 0.061(5) 0.000(5) -0.004(4) -0.028(4)
C6 0.037(4) 0.061(5) 0.039(4) 0.001(3) -0.003(3) -0.023(3)
C7 0.047(5) 0.066(5) 0.058(5) -0.011(4) 0.002(4) -0.038(4)
C8 0.051(5) 0.041(4) 0.062(5) -0.012(4) 0.000(4) -0.028(3)
C9 0.040(4) 0.038(4) 0.040(4) -0.003(3) -0.005(3) -0.015(3)
C10 0.041(4) 0.031(3) 0.042(4) -0.006(3) -0.004(3) -0.012(3)
C11 0.031(3) 0.034(3) 0.037(4) -0.004(3) 0.002(3) -0.011(3)
C12 0.044(4) 0.040(4) 0.050(4) -0.008(3) -0.002(3) -0.015(3)
C13 0.045(4) 0.052(5) 0.056(5) -0.019(4) 0.007(4) -0.009(4)
C14 0.037(4) 0.063(5) 0.058(5) -0.014(4) 0.010(4) -0.016(4)
C15 0.041(4) 0.055(5) 0.048(5) -0.006(4) 0.002(3) -0.022(4)
C16 0.034(4) 0.042(4) 0.040(4) -0.003(3) -0.001(3) -0.013(3)
C17 0.065(5) 0.042(4) 0.075(6) 0.001(4) 0.007(5) -0.030(4)
C18 0.040(4) 0.047(4) 0.034(4) -0.003(3) -0.003(3) -0.023(3)
C19 0.056(5) 0.044(4) 0.070(6) -0.002(4) 0.011(4) -0.021(4)
C20 0.073(6) 0.045(5) 0.104(8) -0.002(5) 0.017(6) -0.031(5)
C21 0.082(7) 0.092(8) 0.068(6) -0.003(5) 0.007(5) -0.060(6)
C22 0.047(5) 0.096(7) 0.051(5) -0.002(5) 0.003(4) -0.033(5)
C23 0.047(4) 0.056(5) 0.041(4) 0.001(3) -0.001(3) -0.020(4)
C24 0.035(4) 0.049(4) 0.038(4) 0.010(3) -0.003(3) -0.017(3)
C25 0.047(5) 0.061(5) 0.064(5) 0.003(4) -0.011(4) -0.026(4)
C26 0.043(5) 0.097(8) 0.097(8) 0.019(6) -0.031(5) -0.032(5)
C27 0.043(5) 0.074(7) 0.108(9) 0.015(6) -0.002(5) -0.007(5)
C28 0.054(5) 0.060(5) 0.062(6) 0.000(4) 0.000(4) -0.006(4)
C29 0.044(4) 0.046(4) 0.053(5) -0.001(4) -0.006(4) -0.008(3)
C30 0.051(4) 0.042(4) 0.041(4) 0.000(3) -0.013(3) -0.018(3)
C31 0.073(6) 0.060(5) 0.043(5) -0.007(4) -0.003(4) -0.031(4)
C32 0.098(8) 0.088(7) 0.044(5) -0.017(5) -0.001(5) -0.039(6)
C33 0.119(9) 0.089(8) 0.062(7) -0.028(5) -0.014(6) -0.044(7)
C34 0.111(8) 0.075(6) 0.060(6) -0.010(5) -0.015(6) -0.062(6)
C35 0.070(5) 0.064(5) 0.044(5) -0.006(4) -0.010(4) -0.038(4)
C36 0.043(4) 0.039(4) 0.047(5) -0.008(3) -0.006(4) -0.014(3)
C37 0.078(6) 0.062(5) 0.052(5) 0.008(4) -0.019(5) -0.019(5)
C38 0.043(4) 0.043(4) 0.056(5) -0.012(4) -0.005(4) -0.008(3)
C39 0.104(8) 0.054(6) 0.091(8) -0.034(5) -0.004(6) -0.012(5)
Cl1 0.0603(13) 0.0465(11) 0.0835(16) -0.0063(10) -0.0061(12) -0.0191(10)
O1 0.174(10) 0.067(5) 0.218(11) -0.059(6) -0.083(8) -0.004(5)
O2 0.063(5) 0.162(9) 0.143(8) 0.003(7) 0.002(5) -0.004(5)
O3 0.154(8) 0.144(8) 0.132(7) 0.046(6) -0.049(6) -0.111(7)
O4 0.112(6) 0.099(6) 0.082(5) -0.001(4) -0.026(5) -0.002(5)

loop_
_atom_type_symbol
_atom_type_description
_atom_type_scat_dispersion_real
_atom_type_scat_dispersion_imag
_atom_type_scat_source
C C 0.0033 0.0016 'International Tables Vol C Tables 4.2.6.8 and 6.1.1.4'
H H 0.0000 0.0000 'International Tables Vol C Tables 4.2.6.8 and 6.1.1.4'
Cl Cl 0.1484 0.1585 'International Tables Vol C Tables 4.2.6.8 and 6.1.1.4'
N N 0.0061 0.0033 'International Tables Vol C Tables 4.2.6.8 and 6.1.1.4'
O O 0.0106 0.0060 'International Tables Vol C Tables 4.2.6.8 and 6.1.1.4'
P P 0.1023 0.0942 'International Tables Vol C Tables 4.2.6.8 and 6.1.1.4'
S S 0.1246 0.1234 'International Tables Vol C Tables 4.2.6.8 and 6.1.1.4'
Ru Ru -1.2594 0.8363 'International Tables Vol C Tables 4.2.6.8 and 6.1.1.4'

loop_
_geom_angle_atom_site_label_1
_geom_angle_atom_site_label_2
_geom_angle_atom_site_label_3
_geom_angle
N2 Ru1 N4 176.4(2)
N2 Ru1 N3 91.2(2)
N4 Ru1 N3 86.7(2)
N2 Ru1 N1 77.9(2)
N4 Ru1 N1 104.7(2)
N3 Ru1 N1 84.5(2)
N2 Ru1 S1 85.29(15)
N4 Ru1 S1 91.89(17)
N3 Ru1 S1 92.46(16)
N1 Ru1 S1 162.87(15)
N2 Ru1 P1 91.92(15)
N4 Ru1 P1 90.24(16)
N3 Ru1 P1 176.21(16)
N1 Ru1 P1 94.12(14)
S1 Ru1 P1 89.89(7)
C16 S1 C17 100.8(4)
C16 S1 Ru1 97.9(2)
C17 S1 Ru1 111.0(3)
C18 P1 C30 103.6(3)
C18 P1 C24 106.2(3)
C30 P1 C24 101.8(3)
C18 P1 Ru1 111.9(2)
C30 P1 Ru1 115.3(2)
C24 P1 Ru1 116.7(2)
C9 N1 C1 117.9(6)
C9 N1 Ru1 111.5(4)
C1 N1 Ru1 130.6(4)
C10 N2 C11 122.9(6)
C10 N2 Ru1 117.3(5)
C11 N2 Ru1 119.7(4)
C36 N3 Ru1 172.6(6)
C38 N4 Ru1 172.9(6)
N1 C1 C2 120.9(6)
N1 C1 C6 119.8(6)
C2 C1 C6 119.2(6)
C3 C2 C1 120.6(7)
C3 C2 H2 119.7
C1 C2 H2 119.7
C2 C3 C4 120.9(8)
C2 C3 H3 119.5
C4 C3 H3 119.5
C5 C4 C3 119.5(8)
C5 C4 H4 120.2
C3 C4 H4 120.2
C4 C5 C6 121.5(8)
C4 C5 H5 119.3
C6 C5 H5 119.3
C7 C6 C5 122.9(7)
C7 C6 C1 119.0(6)
C5 C6 C1 118.1(7)
C8 C7 C6 119.7(7)
C8 C7 H7 120.2
C6 C7 H7 120.2
C7 C8 C9 119.7(7)
C7 C8 H8 120.2
C9 C8 H8 120.2
N1 C9 C8 123.7(6)
N1 C9 C10 114.9(6)
C8 C9 C10 121.2(6)
N2 C10 C9 117.4(6)
N2 C10 H10 121.3
C9 C10 H10 121.3
C12 C11 C16 118.8(6)
C12 C11 N2 123.8(6)
C16 C11 N2 117.4(6)
C13 C12 C11 120.3(7)
C13 C12 H12 119.9
C11 C12 H12 119.9
C12 C13 C14 120.3(7)
C12 C13 H13 119.8
C14 C13 H13 119.8
C15 C14 C13 120.3(7)
C15 C14 H14 119.9
C13 C14 H14 119.9
C14 C15 C16 119.6(7)
C14 C15 H15 120.2
C16 C15 H15 120.2
C15 C16 C11 120.7(6)
C15 C16 S1 120.1(6)
C11 C16 S1 119.1(5)
S1 C17 H17A 109.5
S1 C17 H17B 109.5
H17A C17 H17B 109.5
S1 C17 H17C 109.5
H17A C17 H17C 109.5
H17B C17 H17C 109.5
C23 C18 C19 117.4(7)
C23 C18 P1 118.1(5)
C19 C18 P1 124.3(6)
C20 C19 C18 121.0(8)
C20 C19 H19 119.5
C18 C19 H19 119.5
C19 C20 C21 120.8(9)
C19 C20 H20 119.6
C21 C20 H20 119.6
C20 C21 C22 120.1(8)
C20 C21 H21 120.0
C22 C21 H21 120.0
C23 C22 C21 118.4(8)
C23 C22 H22 120.8
C21 C22 H22 120.8
C18 C23 C22 122.3(8)
C18 C23 H23 118.8
C22 C23 H23 118.8
C25 C24 C29 119.5(7)
C25 C24 P1 120.4(6)
C29 C24 P1 120.0(5)
C24 C25 C26 118.2(9)
C24 C25 H25 120.9
C26 C25 H25 120.9
C27 C26 C25 121.9(9)
C27 C26 H26 119.1
C25 C26 H26 119.1
C26 C27 C28 119.6(8)
C26 C27 H27 120.2
C28 C27 H27 120.2
C29 C28 C27 119.3(9)
C29 C28 H28 120.3
C27 C28 H28 120.3
C28 C29 C24 121.5(8)
C28 C29 H29 119.3
C24 C29 H29 119.3
C31 C30 C35 117.8(7)
C31 C30 P1 123.2(6)
C35 C30 P1 119.0(6)
C32 C31 C30 121.5(8)
C32 C31 H31 119.2
C30 C31 H31 119.2
C31 C32 C33 119.9(9)
C31 C32 H32 120.1
C33 C32 H32 120.1
C34 C33 C32 120.1(9)
C34 C33 H33 119.9
C32 C33 H33 119.9
C33 C34 C35 120.5(9)
C33 C34 H34 119.7
C35 C34 H34 119.7
C30 C35 C34 120.1(8)
C30 C35 H35 119.9
C34 C35 H35 119.9
N3 C36 C37 179.4(9)
C36 C37 H37A 109.5
C36 C37 H37B 109.5
H37A C37 H37B 109.5
C36 C37 H37C 109.5
H37A C37 H37C 109.5
H37B C37 H37C 109.5
N4 C38 C39 178.5(9)
C38 C39 H39A 109.5
C38 C39 H39B 109.5
H39A C39 H39B 109.5
C38 C39 H39C 109.5
H39A C39 H39C 109.5
H39B C39 H39C 109.5
O1 Cl1 O4 108.7(5)
O1 Cl1 O3 112.1(7)
O4 Cl1 O3 110.6(5)
O1 Cl1 O2 111.1(6)
O4 Cl1 O2 108.9(5)
O3 Cl1 O2 105.4(6)
O6 Cl2 O8 99.1(10)
O6 Cl2 O5 109.1(10)
O8 Cl2 O5 105.8(11)
O6 Cl2 O7 115.1(10)
O8 Cl2 O7 105.9(11)
O5 Cl2 O7 119.3(11)
O8B Cl2B O6B 98.1(12)
O8B Cl2B O5B 111.5(13)
O6B Cl2B O5B 114.0(13)
O8B Cl2B O7B 104.9(11)
O6B Cl2B O7B 116.3(11)
O5B Cl2B O7B 110.8(11)

loop_
_geom_bond_atom_site_label_1
_geom_bond_atom_site_label_2
_geom_bond_distance
Ru1 N2 2.017(5)
Ru1 N4 2.056(6)
Ru1 N3 2.087(6)
Ru1 N1 2.155(5)
Ru1 S1 2.3137(18)
Ru1 P1 2.3485(19)
S1 C16 1.788(7)
S1 C17 1.817(8)
P1 C18 1.825(7)
P1 C30 1.828(7)
P1 C24 1.842(7)
N1 C9 1.343(8)
N1 C1 1.380(8)
N2 C10 1.280(8)
N2 C11 1.425(8)
N3 C36 1.129(9)
N4 C38 1.133(9)
C1 C2 1.391(10)
C1 C6 1.434(10)
C2 C3 1.361(10)
C2 H2 0.9500
C3 C4 1.418(12)
C3 H3 0.9500
C4 C5 1.346(12)
C4 H4 0.9500
C5 C6 1.418(10)
C5 H5 0.9500
C6 C7 1.404(11)
C7 C8 1.342(10)
C7 H7 0.9500
C8 C9 1.390(9)
C8 H8 0.9500
C9 C10 1.469(10)
C10 H10 0.9500
C11 C12 1.387(9)
C11 C16 1.399(9)
C12 C13 1.375(10)
C12 H12 0.9500
C13 C14 1.384(11)
C13 H13 0.9500
C14 C15 1.374(10)
C14 H14 0.9500
C15 C16 1.379(10)
C15 H15 0.9500
C17 H17A 0.9800
C17 H17B 0.9800
C17 H17C 0.9800
C18 C23 1.377(10)
C18 C19 1.387(10)
C19 C20 1.355(11)
C19 H19 0.9500
C20 C21 1.368(13)
C20 H20 0.9500
C21 C22 1.380(13)
C21 H21 0.9500
C22 C23 1.378(11)
C22 H22 0.9500
C23 H23 0.9500
C24 C25 1.387(10)
C24 C29 1.396(10)
C25 C26 1.414(12)
C25 H25 0.9500
C26 C27 1.365(15)
C26 H26 0.9500
C27 C28 1.393(14)
C27 H27 0.9500
C28 C29 1.382(11)
C28 H28 0.9500
C29 H29 0.9500
C30 C31 1.387(11)
C30 C35 1.388(10)
C31 C32 1.362(11)
C31 H31 0.9500
C32 C33 1.375(14)
C32 H32 0.9500
C33 C34 1.352(13)
C33 H33 0.9500
C34 C35 1.389(11)
C34 H34 0.9500
C35 H35 0.9500
C36 C37 1.453(11)
C37 H37A 0.9800
C37 H37B 0.9800
C37 H37C 0.9800
C38 C39 1.458(11)
C39 H39A 0.9800
C39 H39B 0.9800
C39 H39C 0.9800
Cl1 O1 1.375(7)
Cl1 O4 1.396(7)
Cl1 O3 1.403(7)
Cl1 O2 1.405(7)
Cl2 O6 1.366(11)
Cl2 O8 1.369(13)
Cl2 O5 1.395(13)
Cl2 O7 1.436(13)
Cl2B O8B 1.333(15)
Cl2B O6B 1.347(12)
Cl2B O5B 1.398(15)
Cl2B O7B 1.424(11)

loop_
_geom_torsion_atom_site_label_1
_geom_torsion_atom_site_label_2
_geom_torsion_atom_site_label_3
_geom_torsion_atom_site_label_4
_geom_torsion
N2 Ru1 S1 C16 -5.9(3)
N4 Ru1 S1 C16 171.9(3)
N3 Ru1 S1 C16 85.1(3)
N1 Ru1 S1 C16 5.9(5)
P1 Ru1 S1 C16 -97.9(2)
N2 Ru1 S1 C17 -110.7(3)
N4 Ru1 S1 C17 67.1(3)
N3 Ru1 S1 C17 -19.7(3)
N1 Ru1 S1 C17 -98.9(6)
P1 Ru1 S1 C17 157.3(3)
N2 Ru1 P1 C18 78.8(3)
N4 Ru1 P1 C18 -104.0(3)
N3 Ru1 P1 C18 -67(2)
N1 Ru1 P1 C18 0.8(3)
S1 Ru1 P1 C18 164.1(3)
N2 Ru1 P1 C30 -163.2(3)
N4 Ru1 P1 C30 14.0(3)
N3 Ru1 P1 C30 51(2)
N1 Ru1 P1 C30 118.8(3)
S1 Ru1 P1 C30 -77.9(3)
N2 Ru1 P1 C24 -43.8(3)
N4 Ru1 P1 C24 133.4(3)
N3 Ru1 P1 C24 170(2)
N1 Ru1 P1 C24 -121.9(3)
S1 Ru1 P1 C24 41.5(3)
N2 Ru1 N1 C9 -8.5(4)
N4 Ru1 N1 C9 173.9(4)
N3 Ru1 N1 C9 -100.9(5)
S1 Ru1 N1 C9 -20.5(8)
P1 Ru1 N1 C9 82.6(4)
N2 Ru1 N1 C1 169.6(6)
N4 Ru1 N1 C1 -8.0(6)
N3 Ru1 N1 C1 77.1(6)
S1 Ru1 N1 C1 157.5(4)
P1 Ru1 N1 C1 -99.3(5)
N4 Ru1 N2 C10 146(3)
N3 Ru1 N2 C10 91.4(5)
N1 Ru1 N2 C10 7.3(5)
S1 Ru1 N2 C10 -176.2(5)
P1 Ru1 N2 C10 -86.5(5)
N4 Ru1 N2 C11 -32(4)
N3 Ru1 N2 C11 -87.1(5)
N1 Ru1 N2 C11 -171.2(5)
S1 Ru1 N2 C11 5.2(4)
P1 Ru1 N2 C11 95.0(4)
N2 Ru1 N3 C36 -147(4)
N4 Ru1 N3 C36 36(4)
N1 Ru1 N3 C36 -69(4)
S1 Ru1 N3 C36 127(4)
P1 Ru1 N3 C36 -1(6)
N2 Ru1 N4 C38 29(7)
N3 Ru1 N4 C38 84(5)
N1 Ru1 N4 C38 167(5)
S1 Ru1 N4 C38 -9(5)
P1 Ru1 N4 C38 -98(5)
C9 N1 C1 C2 172.8(6)
Ru1 N1 C1 C2 -5.2(9)
C9 N1 C1 C6 -6.1(9)
Ru1 N1 C1 C6 176.0(5)
N1 C1 C2 C3 179.3(7)
C6 C1 C2 C3 -1.9(11)
C1 C2 C3 C4 -0.8(12)
C2 C3 C4 C5 2.6(13)
C3 C4 C5 C6 -1.7(13)
C4 C5 C6 C7 177.9(8)
C4 C5 C6 C1 -0.9(12)
N1 C1 C6 C7 2.7(10)
C2 C1 C6 C7 -176.2(7)
N1 C1 C6 C5 -178.4(6)
C2 C1 C6 C5 2.7(10)
C5 C6 C7 C8 -177.1(8)
C1 C6 C7 C8 1.7(11)
C6 C7 C8 C9 -2.6(12)
C1 N1 C9 C8 5.4(10)
Ru1 N1 C9 C8 -176.3(6)
C1 N1 C9 C10 -169.8(6)
Ru1 N1 C9 C10 8.5(7)
C7 C8 C9 N1 -1.0(12)
C7 C8 C9 C10 173.9(7)
C11 N2 C10 C9 173.5(6)
Ru1 N2 C10 C9 -5.0(8)
N1 C9 C10 N2 -2.9(9)
C8 C9 C10 N2 -178.2(6)
C10 N2 C11 C12 0.0(10)
Ru1 N2 C11 C12 178.5(5)
C10 N2 C11 C16 179.8(6)
Ru1 N2 C11 C16 -1.7(8)
C16 C11 C12 C13 0.2(10)
N2 C11 C12 C13 -180.0(7)
C11 C12 C13 C14 0.2(12)
C12 C13 C14 C15 0.3(12)
C13 C14 C15 C16 -1.1(12)
C14 C15 C16 C11 1.6(11)
C14 C15 C16 S1 -174.6(6)
C12 C11 C16 C15 -1.1(10)
N2 C11 C16 C15 179.1(6)
C12 C11 C16 S1 175.1(5)
N2 C11 C16 S1 -4.7(8)
C17 S1 C16 C15 -63.1(7)
Ru1 S1 C16 C15 -176.4(5)
C17 S1 C16 C11 120.7(6)
Ru1 S1 C16 C11 7.4(6)
C30 P1 C18 C23 -63.1(6)
C24 P1 C18 C23 -169.8(6)
Ru1 P1 C18 C23 61.7(6)
C30 P1 C18 C19 121.3(7)
C24 P1 C18 C19 14.5(8)
Ru1 P1 C18 C19 -113.9(6)
C23 C18 C19 C20 -0.5(12)
P1 C18 C19 C20 175.2(7)
C18 C19 C20 C21 0.4(15)
C19 C20 C21 C22 0.0(16)
C20 C21 C22 C23 -0.2(14)
C19 C18 C23 C22 0.3(11)
P1 C18 C23 C22 -175.7(6)
C21 C22 C23 C18 0.1(13)
C18 P1 C24 C25 113.6(6)
C30 P1 C24 C25 5.6(7)
Ru1 P1 C24 C25 -120.8(6)
C18 P1 C24 C29 -68.8(6)
C30 P1 C24 C29 -176.8(6)
Ru1 P1 C24 C29 56.8(6)
C29 C24 C25 C26 -0.8(11)
P1 C24 C25 C26 176.8(6)
C24 C25 C26 C27 -0.5(14)
C25 C26 C27 C28 1.0(16)
C26 C27 C28 C29 -0.1(14)
C27 C28 C29 C24 -1.2(13)
C25 C24 C29 C28 1.7(11)
P1 C24 C29 C28 -176.0(6)
C18 P1 C30 C31 -12.9(7)
C24 P1 C30 C31 97.1(7)
Ru1 P1 C30 C31 -135.6(6)
C18 P1 C30 C35 169.4(6)
C24 P1 C30 C35 -80.5(6)
Ru1 P1 C30 C35 46.8(7)
C35 C30 C31 C32 0.9(12)
P1 C30 C31 C32 -176.7(7)
C30 C31 C32 C33 -1.0(15)
C31 C32 C33 C34 1.7(17)
C32 C33 C34 C35 -2.2(17)
C31 C30 C35 C34 -1.4(12)
P1 C30 C35 C34 176.3(7)
C33 C34 C35 C30 2.1(15)
Ru1 N3 C36 C37 172(100)
Ru1 N4 C38 C39 125(32)

loop_
_platon_squeeze_void_nr
_platon_squeeze_void_average_x
_platon_squeeze_void_average_y
_platon_squeeze_void_average_z
_platon_squeeze_void_volume
_platon_squeeze_void_count_electrons
_platon_squeeze_void_content
1 0.000 0.000 0.000 238 42 ' '
